data_7218126
loop_
_publ_author_name
'Ueji, Kan'
'Ichimura, Shuhei'
'Tamaki, Yoshinori'
'Miyamura, Kazuo'

_publ_section_title
;
 Effects of alkyl chain substitution on the crystal structure of
 benzothiazole-derived squarylium dyes
;
_journal_issue 43
_journal_name_full CrystEngComm
_journal_page_first 10139
_journal_paper_doi 10.1039/C4CE01571A
_journal_volume 16
_journal_year 2014
_chemical_formula_moiety 'C56 H84 N2 O2 S2'
_chemical_formula_sum 'C56 H84 N2 O2 S2'
_chemical_formula_weight 881.37
_chemical_name_systematic
;
?
;
_space_group_IT_number 2
_symmetry_cell_setting triclinic
_symmetry_space_group_name_Hall '-P 1'
_symmetry_space_group_name_H-M 'P -1'
_atom_sites_solution_hydrogens geom
_atom_sites_solution_primary direct
_atom_sites_solution_secondary difmap
_audit_creation_method SHELXL-97
_cell_angle_alpha 90.701(2)
_cell_angle_beta 94.869(3)
_cell_angle_gamma 113.934(2)
_cell_formula_units_Z 1
_cell_length_a 7.7947(10)
_cell_length_b 9.4518(12)
_cell_length_c 18.843(3)
_cell_measurement_reflns_used 721
_cell_measurement_temperature 173
_cell_measurement_theta_max 23.41
_cell_measurement_theta_min 2.36
_cell_volume 1262.6(3)
_computing_cell_refinement 'SMART (Bruker AXS, 2000)'
_computing_data_collection 'SMART (Bruker AXS, 2000)'
_computing_data_reduction 'SAINT (Bruker AXS, 2003)'
_computing_molecular_graphics 'XSHEL (Bruker AXS,2002)'
_computing_publication_material 'XCIF (Bruker AXS, 2001)'
_computing_structure_refinement 'SHELXL-97 (Sheldrick, 1997)'
_computing_structure_solution 'SHELXS-97 (Sheldrick, 1997)'
_diffrn_ambient_temperature 173
_diffrn_detector_area_resol_mean 8.366
_diffrn_measured_fraction_theta_full 0.985
_diffrn_measured_fraction_theta_max 0.875
_diffrn_measurement_device_type 'Bruker APEX CCD area detector'
_diffrn_measurement_method 'phi and omega scans'
_diffrn_radiation_monochromator graphite
_diffrn_radiation_source 'fine-focus sealed tube'
_diffrn_radiation_type MoK\a
_diffrn_radiation_wavelength 0.71073
_diffrn_reflns_av_R_equivalents 0.0483
_diffrn_reflns_av_sigmaI/netI 0.1707
_diffrn_reflns_limit_h_max 9
_diffrn_reflns_limit_h_min -10
_diffrn_reflns_limit_k_max 12
_diffrn_reflns_limit_k_min -12
_diffrn_reflns_limit_l_max 24
_diffrn_reflns_limit_l_min -18
_diffrn_reflns_number 7714
_diffrn_reflns_theta_full 25.00
_diffrn_reflns_theta_max 28.20
_diffrn_reflns_theta_min 1.09
_exptl_absorpt_coefficient_mu 0.148
_exptl_absorpt_correction_T_max 0.9985
_exptl_absorpt_correction_T_min 0.9612
_exptl_absorpt_correction_type analytical
_exptl_absorpt_process_details
;
XPREP;Bruker AXS 2000
;
_exptl_crystal_colour Blue
_exptl_crystal_density_diffrn 1.159
_exptl_crystal_density_method 'not measured'
_exptl_crystal_description Plate
_exptl_crystal_F_000 482
_exptl_crystal_size_max 0.27
_exptl_crystal_size_mid 0.17
_exptl_crystal_size_min 0.01
_refine_diff_density_max 0.246
_refine_diff_density_min -0.262
_refine_diff_density_rms 0.070
_refine_ls_extinction_method none
_refine_ls_goodness_of_fit_ref 0.749
_refine_ls_hydrogen_treatment constr
_refine_ls_matrix_type full
_refine_ls_number_parameters 281
_refine_ls_number_reflns 5437
_refine_ls_number_restraints 0
_refine_ls_restrained_S_all 0.749
_refine_ls_R_factor_all 0.1260
_refine_ls_R_factor_gt 0.0491
_refine_ls_shift/su_max 0.000
_refine_ls_shift/su_mean 0.000
_refine_ls_structure_factor_coef Fsqd
_refine_ls_weighting_details 'calc w=1/[\s^2^(Fo^2^)+(0.0515P)^2^+0.0000P] where P=(Fo^2^+2Fc^2^)/3'
_refine_ls_weighting_scheme calc
_refine_ls_wR_factor_gt 0.0907
_refine_ls_wR_factor_ref 0.1467
_reflns_number_gt 2396
_reflns_number_total 5437
_reflns_threshold_expression >2sigma(I)
_cod_data_source_file c4ce01571a2.cif
_cod_data_source_block sq18
_cod_depositor_comments
;
The following automatic conversions were performed:

'_symmetry_cell_setting' value 'Triclinic' changed to 'triclinic'
according to
/usr/data/users/saulius/crontab/automatic-downloads/rss-feeds/RSC/lib/dictionaries/cif_core.dic
dictionary named 'cif_core.dic' version 2.4.2 from 2011-04-26.

Automatic conversion script
Id: cif_fix_values 2281 2013-09-26 08:29:07Z andrius 

 Adding full bibliography for 7218117--7218126.cif.
;
_cod_original_sg_symbol_H-M 'P-1 '
_cod_database_code 7218126

loop_
_symmetry_equiv_pos_as_xyz
'x, y, z'
'-x, -y, -z'

loop_
_atom_site_label
_atom_site_type_symbol
_atom_site_fract_x
_atom_site_fract_y
_atom_site_fract_z
_atom_site_U_iso_or_equiv
_atom_site_adp_type
_atom_site_occupancy
_atom_site_symmetry_multiplicity
_atom_site_calc_flag
_atom_site_refinement_flags
C1 C -0.4724(4) 0.0588(3) 0.38950(16) 0.0251(7) Uani 1 1 d .
C2 C -0.3212(4) 0.1721(3) 0.36099(17) 0.0326(8) Uani 1 1 d .
H2 H -0.2178 0.1519 0.3480 0.039 Uiso 1 1 calc R
C3 C -0.3258(5) 0.3154(4) 0.35204(18) 0.0372(9) Uani 1 1 d .
H3 H -0.2234 0.3950 0.3328 0.045 Uiso 1 1 calc R
C4 C -0.4752(5) 0.3456(4) 0.37026(17) 0.0382(9) Uani 1 1 d .
H4 H -0.4733 0.4457 0.3637 0.046 Uiso 1 1 calc R
C5 C -0.6276(4) 0.2335(4) 0.39792(17) 0.0331(8) Uani 1 1 d .
H5 H -0.7306 0.2545 0.4107 0.040 Uiso 1 1 calc R
C6 C -0.6245(4) 0.0892(3) 0.40637(15) 0.0240(7) Uani 1 1 d .
C7 C -0.6608(4) -0.1799(3) 0.43164(16) 0.0246(7) Uani 1 1 d .
C8 C -0.7154(4) -0.3327(3) 0.44905(16) 0.0281(8) Uani 1 1 d .
H8 H -0.6319 -0.3799 0.4403 0.034 Uiso 1 1 calc R
C9 C -0.8806(4) -0.4241(3) 0.47816(16) 0.0262(7) Uani 1 1 d .
C10 C -0.9472(4) -0.5839(3) 0.50070(17) 0.0311(8) Uani 1 1 d .
C11 C -0.3483(4) -0.1481(3) 0.39332(16) 0.0256(7) Uani 1 1 d .
H11A H -0.3459 -0.2201 0.4307 0.031 Uiso 1 1 calc R
H11B H -0.2234 -0.0595 0.3972 0.031 Uiso 1 1 calc R
C12 C -0.3846(4) -0.2308(3) 0.32073(16) 0.0267(7) Uani 1 1 d .
H12A H -0.4209 -0.1699 0.2847 0.032 Uiso 1 1 calc R
H12B H -0.4917 -0.3332 0.3213 0.032 Uiso 1 1 calc R
C13 C -0.2116(4) -0.2541(3) 0.29872(16) 0.0277(8) Uani 1 1 d .
H13A H -0.1484 -0.2807 0.3410 0.033 Uiso 1 1 calc R
H13B H -0.2545 -0.3423 0.2631 0.033 Uiso 1 1 calc R
C14 C -0.0702(4) -0.1111(3) 0.26730(16) 0.0286(8) Uani 1 1 d .
H14A H -0.1370 -0.0784 0.2282 0.034 Uiso 1 1 calc R
H14B H -0.0186 -0.0258 0.3046 0.034 Uiso 1 1 calc R
C15 C 0.0925(4) -0.1356(3) 0.23848(16) 0.0285(8) Uani 1 1 d .
H15A H 0.1670 -0.1580 0.2785 0.034 Uiso 1 1 calc R
H15B H 0.0407 -0.2274 0.2047 0.034 Uiso 1 1 calc R
C16 C 0.2226(4) 0.0026(3) 0.20085(17) 0.0319(8) Uani 1 1 d .
H16A H 0.1462 0.0293 0.1630 0.038 Uiso 1 1 calc R
H16B H 0.2805 0.0924 0.2356 0.038 Uiso 1 1 calc R
C17 C 0.3786(4) -0.0236(3) 0.16750(17) 0.0309(8) Uani 1 1 d .
H17A H 0.4593 -0.0442 0.2058 0.037 Uiso 1 1 calc R
H17B H 0.3207 -0.1174 0.1350 0.037 Uiso 1 1 calc R
C18 C 0.5025(4) 0.1098(3) 0.12613(17) 0.0322(8) Uani 1 1 d .
H18A H 0.5627 0.2035 0.1586 0.039 Uiso 1 1 calc R
H18B H 0.4223 0.1316 0.0880 0.039 Uiso 1 1 calc R
C19 C 0.6553(4) 0.0788(3) 0.09266(17) 0.0313(8) Uani 1 1 d .
H19A H 0.7364 0.0586 0.1309 0.038 Uiso 1 1 calc R
H19B H 0.5949 -0.0160 0.0609 0.038 Uiso 1 1 calc R
C20 C 0.7780(4) 0.2102(3) 0.05022(16) 0.0300(8) Uani 1 1 d .
H20A H 0.8338 0.3060 0.0815 0.036 Uiso 1 1 calc R
H20B H 0.6974 0.2275 0.0108 0.036 Uiso 1 1 calc R
C21 C 0.9364(4) 0.1830(3) 0.01900(17) 0.0307(8) Uani 1 1 d .
H21A H 1.0161 0.1643 0.0583 0.037 Uiso 1 1 calc R
H21B H 0.8806 0.0881 -0.0129 0.037 Uiso 1 1 calc R
C22 C 1.0605(4) 0.3161(3) -0.02261(17) 0.0310(8) Uani 1 1 d .
H22A H 0.9810 0.3338 -0.0623 0.037 Uiso 1 1 calc R
H22B H 1.1150 0.4112 0.0091 0.037 Uiso 1 1 calc R
C23 C 1.2197(4) 0.2898(3) -0.05293(17) 0.0317(8) Uani 1 1 d .
H23A H 1.1649 0.1961 -0.0855 0.038 Uiso 1 1 calc R
H23B H 1.2971 0.2694 -0.0133 0.038 Uiso 1 1 calc R
C24 C 1.3474(4) 0.4242(3) -0.09318(17) 0.0303(8) Uani 1 1 d .
H24A H 1.2707 0.4430 -0.1336 0.036 Uiso 1 1 calc R
H24B H 1.3999 0.5186 -0.0610 0.036 Uiso 1 1 calc R
C25 C 1.5088(4) 0.3986(3) -0.12176(16) 0.0308(8) Uani 1 1 d .
H25A H 1.4563 0.3027 -0.1530 0.037 Uiso 1 1 calc R
H25B H 1.5871 0.3822 -0.0812 0.037 Uiso 1 1 calc R
C26 C 1.6343(4) 0.5308(3) -0.16346(17) 0.0310(8) Uani 1 1 d .
H26A H 1.6833 0.6275 -0.1329 0.037 Uiso 1 1 calc R
H26B H 1.5574 0.5445 -0.2052 0.037 Uiso 1 1 calc R
C27 C 1.8000(4) 0.5057(4) -0.18935(17) 0.0357(8) Uani 1 1 d .
H27A H 1.8791 0.4955 -0.1475 0.043 Uiso 1 1 calc R
H27B H 1.7510 0.4069 -0.2184 0.043 Uiso 1 1 calc R
C28 C 1.9222(5) 0.6346(4) -0.2332(2) 0.0574(11) Uani 1 1 d .
H28A H 1.8489 0.6378 -0.2776 0.086 Uiso 1 1 calc R
H28B H 2.0317 0.6155 -0.2444 0.086 Uiso 1 1 calc R
H28C H 1.9652 0.7339 -0.2060 0.086 Uiso 1 1 calc R
N1 N -0.4942(3) -0.0916(3) 0.40515(13) 0.0240(6) Uani 1 1 d .
O1 O -0.8799(3) -0.6808(2) 0.50133(13) 0.0502(7) Uani 1 1 d .
S1 S -0.79543(11) -0.07231(9) 0.44102(4) 0.0266(2) Uani 1 1 d .

loop_
_atom_site_aniso_label
_atom_site_aniso_U_11
_atom_site_aniso_U_22
_atom_site_aniso_U_33
_atom_site_aniso_U_23
_atom_site_aniso_U_13
_atom_site_aniso_U_12
C1 0.0253(18) 0.0246(17) 0.0270(19) 0.0056(14) 0.0081(14) 0.0106(15)
C2 0.033(2) 0.0295(18) 0.040(2) 0.0087(16) 0.0174(16) 0.0143(16)
C3 0.043(2) 0.0270(19) 0.044(2) 0.0105(16) 0.0193(17) 0.0132(17)
C4 0.052(2) 0.0289(19) 0.043(2) 0.0129(16) 0.0184(18) 0.0238(18)
C5 0.037(2) 0.0336(19) 0.038(2) 0.0075(16) 0.0124(16) 0.0215(17)
C6 0.0245(17) 0.0249(17) 0.0234(18) 0.0042(14) 0.0059(14) 0.0102(15)
C7 0.0244(18) 0.0257(17) 0.0271(19) 0.0016(14) 0.0073(14) 0.0126(15)
C8 0.0281(18) 0.0276(18) 0.035(2) 0.0078(15) 0.0151(15) 0.0154(15)
C9 0.0261(18) 0.0280(18) 0.029(2) 0.0071(15) 0.0107(15) 0.0144(15)
C10 0.0302(19) 0.0263(18) 0.041(2) 0.0085(16) 0.0143(16) 0.0136(16)
C11 0.0206(17) 0.0261(17) 0.033(2) 0.0070(14) 0.0090(14) 0.0115(14)
C12 0.0247(18) 0.0282(18) 0.029(2) 0.0061(15) 0.0078(14) 0.0118(15)
C13 0.0270(18) 0.0269(18) 0.033(2) 0.0049(15) 0.0102(15) 0.0136(15)
C14 0.0296(18) 0.0313(18) 0.031(2) 0.0076(15) 0.0125(15) 0.0163(16)
C15 0.0305(19) 0.0305(18) 0.029(2) 0.0075(15) 0.0125(15) 0.0150(16)
C16 0.0295(19) 0.0346(19) 0.035(2) 0.0088(16) 0.0108(15) 0.0149(16)
C17 0.0299(19) 0.0345(19) 0.033(2) 0.0130(16) 0.0131(15) 0.0157(16)
C18 0.0310(19) 0.0317(19) 0.038(2) 0.0093(16) 0.0127(16) 0.0150(16)
C19 0.0295(18) 0.0290(18) 0.039(2) 0.0094(16) 0.0124(15) 0.0131(15)
C20 0.0284(19) 0.0320(19) 0.034(2) 0.0082(15) 0.0103(15) 0.0149(16)
C21 0.0290(18) 0.0313(18) 0.033(2) 0.0080(15) 0.0083(15) 0.0124(15)
C22 0.0312(19) 0.0294(18) 0.033(2) 0.0092(15) 0.0110(15) 0.0116(15)
C23 0.0288(19) 0.0322(19) 0.035(2) 0.0091(16) 0.0121(15) 0.0116(16)
C24 0.0263(18) 0.0318(18) 0.033(2) 0.0040(15) 0.0092(15) 0.0113(15)
C25 0.0295(19) 0.0323(19) 0.032(2) 0.0053(15) 0.0077(15) 0.0128(16)
C26 0.0275(18) 0.0296(18) 0.037(2) 0.0071(15) 0.0096(15) 0.0110(15)
C27 0.0286(19) 0.043(2) 0.038(2) 0.0059(17) 0.0114(16) 0.0150(17)
C28 0.044(2) 0.070(3) 0.064(3) 0.024(2) 0.028(2) 0.025(2)
N1 0.0202(14) 0.0242(14) 0.0313(16) 0.0074(12) 0.0110(12) 0.0111(12)
O1 0.0445(15) 0.0392(14) 0.085(2) 0.0288(13) 0.0392(14) 0.0285(13)
S1 0.0245(4) 0.0275(4) 0.0328(5) 0.0062(3) 0.0101(3) 0.0144(4)

loop_
_atom_type_symbol
_atom_type_description
_atom_type_scat_dispersion_real
_atom_type_scat_dispersion_imag
_atom_type_scat_source
C C 0.0033 0.0016 'International Tables Vol C Tables 4.2.6.8 and 6.1.1.4'
H H 0.0000 0.0000 'International Tables Vol C Tables 4.2.6.8 and 6.1.1.4'
N N 0.0061 0.0033 'International Tables Vol C Tables 4.2.6.8 and 6.1.1.4'
O O 0.0106 0.0060 'International Tables Vol C Tables 4.2.6.8 and 6.1.1.4'
S S 0.1246 0.1234 'International Tables Vol C Tables 4.2.6.8 and 6.1.1.4'

loop_
_geom_angle_atom_site_label_1
_geom_angle_atom_site_label_2
_geom_angle_atom_site_label_3
_geom_angle
_geom_angle_site_symmetry_1
_geom_angle_site_symmetry_3
C2 C1 C6 120.3(3) . .
C2 C1 N1 127.4(3) . .
C6 C1 N1 112.3(3) . .
C3 C2 C1 117.8(3) . .
C3 C2 H2 121.1 . .
C1 C2 H2 121.1 . .
C4 C3 C2 121.6(3) . .
C4 C3 H3 119.2 . .
C2 C3 H3 119.2 . .
C3 C4 C5 121.3(3) . .
C3 C4 H4 119.3 . .
C5 C4 H4 119.3 . .
C4 C5 C6 117.3(3) . .
C4 C5 H5 121.3 . .
C6 C5 H5 121.3 . .
C5 C6 C1 121.6(3) . .
C5 C6 S1 127.2(2) . .
C1 C6 S1 111.1(2) . .
N1 C7 C8 125.0(3) . .
N1 C7 S1 110.6(2) . .
C8 C7 S1 124.5(2) . .
C7 C8 C9 126.4(3) . .
C7 C8 H8 116.8 . .
C9 C8 H8 116.8 . .
C8 C9 C10 140.1(3) . 2_346
C8 C9 C10 130.4(3) . .
C10 C9 C10 89.5(3) 2_346 .
O1 C10 C9 136.2(3) . 2_346
O1 C10 C9 133.3(3) . .
C9 C10 C9 90.5(3) 2_346 .
N1 C11 C12 111.5(2) . .
N1 C11 H11A 109.3 . .
C12 C11 H11A 109.3 . .
N1 C11 H11B 109.3 . .
C12 C11 H11B 109.3 . .
H11A C11 H11B 108.0 . .
C11 C12 C13 112.7(2) . .
C11 C12 H12A 109.1 . .
C13 C12 H12A 109.1 . .
C11 C12 H12B 109.1 . .
C13 C12 H12B 109.1 . .
H12A C12 H12B 107.8 . .
C14 C13 C12 112.7(2) . .
C14 C13 H13A 109.0 . .
C12 C13 H13A 109.0 . .
C14 C13 H13B 109.0 . .
C12 C13 H13B 109.0 . .
H13A C13 H13B 107.8 . .
C15 C14 C13 113.9(2) . .
C15 C14 H14A 108.8 . .
C13 C14 H14A 108.8 . .
C15 C14 H14B 108.8 . .
C13 C14 H14B 108.8 . .
H14A C14 H14B 107.7 . .
C16 C15 C14 113.6(2) . .
C16 C15 H15A 108.9 . .
C14 C15 H15A 108.9 . .
C16 C15 H15B 108.9 . .
C14 C15 H15B 108.9 . .
H15A C15 H15B 107.7 . .
C17 C16 C15 114.3(2) . .
C17 C16 H16A 108.7 . .
C15 C16 H16A 108.7 . .
C17 C16 H16B 108.7 . .
C15 C16 H16B 108.7 . .
H16A C16 H16B 107.6 . .
C18 C17 C16 114.9(2) . .
C18 C17 H17A 108.5 . .
C16 C17 H17A 108.5 . .
C18 C17 H17B 108.5 . .
C16 C17 H17B 108.5 . .
H17A C17 H17B 107.5 . .
C17 C18 C19 113.4(2) . .
C17 C18 H18A 108.9 . .
C19 C18 H18A 108.9 . .
C17 C18 H18B 108.9 . .
C19 C18 H18B 108.9 . .
H18A C18 H18B 107.7 . .
C20 C19 C18 113.9(2) . .
C20 C19 H19A 108.8 . .
C18 C19 H19A 108.8 . .
C20 C19 H19B 108.8 . .
C18 C19 H19B 108.8 . .
H19A C19 H19B 107.7 . .
C19 C20 C21 114.3(2) . .
C19 C20 H20A 108.7 . .
C21 C20 H20A 108.7 . .
C19 C20 H20B 108.7 . .
C21 C20 H20B 108.7 . .
H20A C20 H20B 107.6 . .
C22 C21 C20 114.0(2) . .
C22 C21 H21A 108.7 . .
C20 C21 H21A 108.7 . .
C22 C21 H21B 108.7 . .
C20 C21 H21B 108.7 . .
H21A C21 H21B 107.6 . .
C23 C22 C21 114.0(2) . .
C23 C22 H22A 108.7 . .
C21 C22 H22A 108.7 . .
C23 C22 H22B 108.7 . .
C21 C22 H22B 108.7 . .
H22A C22 H22B 107.6 . .
C22 C23 C24 114.4(2) . .
C22 C23 H23A 108.7 . .
C24 C23 H23A 108.7 . .
C22 C23 H23B 108.7 . .
C24 C23 H23B 108.7 . .
H23A C23 H23B 107.6 . .
C25 C24 C23 114.0(2) . .
C25 C24 H24A 108.7 . .
C23 C24 H24A 108.7 . .
C25 C24 H24B 108.7 . .
C23 C24 H24B 108.7 . .
H24A C24 H24B 107.6 . .
C24 C25 C26 114.3(2) . .
C24 C25 H25A 108.7 . .
C26 C25 H25A 108.7 . .
C24 C25 H25B 108.7 . .
C26 C25 H25B 108.7 . .
H25A C25 H25B 107.6 . .
C25 C26 C27 113.5(2) . .
C25 C26 H26A 108.9 . .
C27 C26 H26A 108.9 . .
C25 C26 H26B 108.9 . .
C27 C26 H26B 108.9 . .
H26A C26 H26B 107.7 . .
C28 C27 C26 113.9(3) . .
C28 C27 H27A 108.8 . .
C26 C27 H27A 108.8 . .
C28 C27 H27B 108.8 . .
C26 C27 H27B 108.8 . .
H27A C27 H27B 107.7 . .
C27 C28 H28A 109.5 . .
C27 C28 H28B 109.5 . .
H28A C28 H28B 109.5 . .
C27 C28 H28C 109.5 . .
H28A C28 H28C 109.5 . .
H28B C28 H28C 109.5 . .
C7 N1 C1 114.7(2) . .
C7 N1 C11 123.5(2) . .
C1 N1 C11 121.9(2) . .
C6 S1 C7 91.24(14) . .

loop_
_geom_bond_atom_site_label_1
_geom_bond_atom_site_label_2
_geom_bond_distance
_geom_bond_site_symmetry_2
C1 C2 1.387(4) .
C1 C6 1.388(4) .
C1 N1 1.400(3) .
C2 C3 1.381(4) .
C2 H2 0.9500 .
C3 C4 1.375(4) .
C3 H3 0.9500 .
C4 C5 1.380(4) .
C4 H4 0.9500 .
C5 C6 1.385(4) .
C5 H5 0.9500 .
C6 S1 1.747(3) .
C7 N1 1.369(3) .
C7 C8 1.382(4) .
C7 S1 1.749(3) .
C8 C9 1.391(4) .
C8 H8 0.9500 .
C9 C10 1.462(4) 2_346
C9 C10 1.466(4) .
C10 O1 1.226(3) .
C10 C9 1.462(4) 2_346
C11 N1 1.470(3) .
C11 C12 1.513(4) .
C11 H11A 0.9900 .
C11 H11B 0.9900 .
C12 C13 1.540(4) .
C12 H12A 0.9900 .
C12 H12B 0.9900 .
C13 C14 1.521(4) .
C13 H13A 0.9900 .
C13 H13B 0.9900 .
C14 C15 1.520(4) .
C14 H14A 0.9900 .
C14 H14B 0.9900 .
C15 C16 1.519(4) .
C15 H15A 0.9900 .
C15 H15B 0.9900 .
C16 C17 1.518(4) .
C16 H16A 0.9900 .
C16 H16B 0.9900 .
C17 C18 1.514(4) .
C17 H17A 0.9900 .
C17 H17B 0.9900 .
C18 C19 1.519(4) .
C18 H18A 0.9900 .
C18 H18B 0.9900 .
C19 C20 1.513(4) .
C19 H19A 0.9900 .
C19 H19B 0.9900 .
C20 C21 1.521(4) .
C20 H20A 0.9900 .
C20 H20B 0.9900 .
C21 C22 1.516(4) .
C21 H21A 0.9900 .
C21 H21B 0.9900 .
C22 C23 1.515(4) .
C22 H22A 0.9900 .
C22 H22B 0.9900 .
C23 C24 1.518(4) .
C23 H23A 0.9900 .
C23 H23B 0.9900 .
C24 C25 1.514(4) .
C24 H24A 0.9900 .
C24 H24B 0.9900 .
C25 C26 1.516(4) .
C25 H25A 0.9900 .
C25 H25B 0.9900 .
C26 C27 1.522(4) .
C26 H26A 0.9900 .
C26 H26B 0.9900 .
C27 C28 1.513(4) .
C27 H27A 0.9900 .
C27 H27B 0.9900 .
C28 H28A 0.9800 .
C28 H28B 0.9800 .
C28 H28C 0.9800 .

loop_
_geom_torsion_atom_site_label_1
_geom_torsion_atom_site_label_2
_geom_torsion_atom_site_label_3
_geom_torsion_atom_site_label_4
_geom_torsion
_geom_torsion_site_symmetry_1
_geom_torsion_site_symmetry_4
C6 C1 C2 C3 1.7(4) . .
N1 C1 C2 C3 -177.8(3) . .
C1 C2 C3 C4 -0.3(5) . .
C2 C3 C4 C5 -0.4(5) . .
C3 C4 C5 C6 -0.2(5) . .
C4 C5 C6 C1 1.6(5) . .
C4 C5 C6 S1 179.0(2) . .
C2 C1 C6 C5 -2.4(5) . .
N1 C1 C6 C5 177.2(3) . .
C2 C1 C6 S1 179.8(2) . .
N1 C1 C6 S1 -0.6(3) . .
N1 C7 C8 C9 177.8(3) . .
S1 C7 C8 C9 -1.8(5) . .
C7 C8 C9 C10 2.7(6) . 2_346
C7 C8 C9 C10 -177.5(3) . .
C8 C9 C10 O1 0.7(6) . .
C10 C9 C10 O1 -179.4(5) 2_346 .
C8 C9 C10 C9 -179.9(4) . 2_346
C10 C9 C10 C9 0.0 2_346 2_346
N1 C11 C12 C13 165.2(2) . .
C11 C12 C13 C14 -82.2(3) . .
C12 C13 C14 C15 -174.4(3) . .
C13 C14 C15 C16 174.4(3) . .
C14 C15 C16 C17 -176.2(3) . .
C15 C16 C17 C18 176.6(3) . .
C16 C17 C18 C19 -179.2(3) . .
C17 C18 C19 C20 179.1(3) . .
C18 C19 C20 C21 177.6(3) . .
C19 C20 C21 C22 -179.2(3) . .
C20 C21 C22 C23 179.3(3) . .
C21 C22 C23 C24 -178.6(3) . .
C22 C23 C24 C25 178.6(3) . .
C23 C24 C25 C26 178.7(3) . .
C24 C25 C26 C27 177.8(3) . .
C25 C26 C27 C28 178.0(3) . .
C8 C7 N1 C1 178.2(3) . .
S1 C7 N1 C1 -2.1(3) . .
C8 C7 N1 C11 -1.5(4) . .
S1 C7 N1 C11 178.1(2) . .
C2 C1 N1 C7 -178.7(3) . .
C6 C1 N1 C7 1.8(4) . .
C2 C1 N1 C11 1.1(4) . .
C6 C1 N1 C11 -178.5(3) . .
C12 C11 N1 C7 86.4(3) . .
C12 C11 N1 C1 -93.2(3) . .
C5 C6 S1 C7 -178.1(3) . .
C1 C6 S1 C7 -0.5(2) . .
N1 C7 S1 C6 1.5(2) . .
C8 C7 S1 C6 -178.8(3) . .
